data_1573655
_journal_paper_doi 10.1039/D4DT03036B
_chemical_formula_moiety 'C15 H22 Au O P'
_chemical_formula_sum 'C15 H22 Au O P'
_chemical_formula_weight 446.26
_space_group_crystal_system monoclinic
_space_group_IT_number 7
_space_group_name_Hall 'P -2a'
_space_group_name_H-M_alt 'P 1 1 a'
_atom_sites_solution_hydrogens geom
_atom_sites_solution_primary direct
_audit_creation_date 2023-05-31
_audit_creation_method
;
Olex2 1.5
(compiled 2023.03.06 svn.rbb2c1857 for OlexSys, GUI svn.r6748)
;
_audit_update_record
;
2024-07-24 deposited with the CCDC.	2025-01-09 downloaded from the CCDC.
;
_cell_angle_alpha 90
_cell_angle_beta 90
_cell_angle_gamma 93.865(3)
_cell_formula_units_Z 8
_cell_length_a 16.7021(6)
_cell_length_b 9.8830(3)
_cell_length_c 16.8029(4)
_cell_measurement_reflns_used 8058
_cell_measurement_temperature 294.7(3)
_cell_measurement_theta_max 19.6880
_cell_measurement_theta_min 2.4260
_cell_volume 2767.29(15)
_computing_cell_refinement 'CrysAlisPro 1.171.42.36a (Rigaku OD, 2021)'
_computing_data_collection 'CrysAlisPro 1.171.42.36a (Rigaku OD, 2021)'
_computing_data_reduction 'CrysAlisPro 1.171.42.36a (Rigaku OD, 2021)'
_computing_molecular_graphics 'Olex2 1.5 (Dolomanov et al., 2009)'
_computing_publication_material 'Olex2 1.5 (Dolomanov et al., 2009)'
_computing_structure_refinement 'SHELXL 2018/3 (Sheldrick, 2015)'
_computing_structure_solution 'SHELXS  (Sheldrick, 2008)'
_diffrn_ambient_environment 'Diamond Anvil Cell filled with silicone oil'
_diffrn_ambient_pressure 2130000
_diffrn_ambient_temperature 294.7(3)
_diffrn_crystal_treatment 'pressurized rapidly in silicone oil as a hydrostatic medium'
_diffrn_detector 'CCD plate'
_diffrn_detector_area_resol_mean 16.0128
_diffrn_detector_type Eos
_diffrn_measured_fraction_theta_full 0.651
_diffrn_measured_fraction_theta_max 0.604
_diffrn_measurement_details
;
List of Runs (angles in degrees, time in seconds):

  # Type    Start    End  Width  t~exp~   \w     \q     \k     \f   Frames
#--------------------------------------------------------------------------
  1  \w     10.00  35.00   1.00   60.00    --   22.04  53.00 -17.00   25
  2  \w    -20.00  51.00   1.00   95.00    --   22.04 -53.00  17.00   71
  3  \w    -27.00  51.00   1.00   95.00    --   22.04 -39.00-167.00   78
  4  \w    -50.00  45.00   1.00   95.00    --   22.04  26.00  -8.00   95
  5  \w    -13.00  17.00   1.00   95.00    --   22.04  97.00 143.00   30
  6  \w    -20.00   7.00   1.00   95.00    --   22.04 114.00 -45.00   27
  7  \w    -32.00  -6.00   1.00   95.00    --   22.04  39.00 167.00   26
  8  \w    -67.00 -13.00   1.00   95.00    --  -22.19 135.00 123.00   54
  9  \w    -23.00  28.00   1.00   95.00    --  -22.19  39.00 -12.00   51
 10  \w    -85.00   1.00   1.00   95.00    --  -22.19 114.00 -45.00   86
 11  \w    -45.00  48.00   1.00   95.00    --  -22.19 -26.00   8.00   93
 12  \w    -34.00  29.00   1.00   95.00    --  -22.19  53.00 162.00   63
 13  \w    -17.00  21.00   1.00   95.00    --  -22.19 -97.00-143.00   38
 14  \w    -16.00  21.00   1.00   95.00    --  -22.19 -97.00  35.00   37
 15  \w    -50.00  45.00   1.00   60.00    --   22.04  26.00  -8.00   95
;
_diffrn_measurement_device 'four-circle diffractometer'
_diffrn_measurement_device_type 'SuperNova, Single source at offset/far, Eos'
_diffrn_measurement_method '\w scans'
_diffrn_measurement_specimen_support 'Diamond Anvil Cell, effective opening angle 51 deg.'
_diffrn_orient_matrix_type 'CrysAlisPro convention (1999,Acta A55,543-557)'
_diffrn_orient_matrix_UB_11 -0.0260618715
_diffrn_orient_matrix_UB_12 -0.0379671868
_diffrn_orient_matrix_UB_13 0.0040788950
_diffrn_orient_matrix_UB_21 -0.0089981972
_diffrn_orient_matrix_UB_22 0.0272505665
_diffrn_orient_matrix_UB_23 0.0274262832
_diffrn_orient_matrix_UB_31 -0.0191501385
_diffrn_orient_matrix_UB_32 0.0321626829
_diffrn_orient_matrix_UB_33 -0.0184265919
_diffrn_radiation_monochromator mirror
_diffrn_radiation_probe x-ray
_diffrn_radiation_type 'Ag K\a'
_diffrn_radiation_wavelength 0.56087
_diffrn_reflns_av_R_equivalents 0.0547
_diffrn_reflns_av_unetI/netI 0.0738
_diffrn_reflns_Laue_measured_fraction_full 0.651
_diffrn_reflns_Laue_measured_fraction_max 0.604
_diffrn_reflns_limit_h_max 19
_diffrn_reflns_limit_h_min -20
_diffrn_reflns_limit_k_max 12
_diffrn_reflns_limit_k_min -12
_diffrn_reflns_limit_l_max 21
_diffrn_reflns_limit_l_min -20
_diffrn_reflns_number 22719
_diffrn_reflns_point_group_measured_fraction_full 0.643
_diffrn_reflns_point_group_measured_fraction_max 0.583
_diffrn_reflns_theta_full 19.665
_diffrn_reflns_theta_max 20.977
_diffrn_reflns_theta_min 2.513
_diffrn_source 'micro-focus sealed X-ray tube'
_diffrn_source_type 'SuperNova (Ag) X-ray Source'
_exptl_absorpt_coefficient_mu 5.803
_exptl_absorpt_correction_T_max 0.20757
_exptl_absorpt_correction_T_min 0.19601
_exptl_absorpt_correction_type sphere
_exptl_absorpt_process_details
;
CrysAlisPro 1.171.42.36a (Rigaku Oxford Diffraction, 2021)
Spherical absorption correction
using equivalent radius and absorption coefficient.
Empirical absorption correction using spherical harmonics,
implemented in SCALE3 ABSPACK scaling algorithm.
;
_exptl_crystal_colour 'clear violet'
_exptl_crystal_colour_lustre clear
_exptl_crystal_colour_primary violet
_exptl_crystal_density_diffrn 2.142
_exptl_crystal_description needle
_exptl_crystal_F_000 1712
_exptl_crystal_preparation 'Mounted in a Diamond-Anvil Cell using silicone oil as pressure medium.,Luminescent'
_exptl_crystal_pressure_history 'Pressurized to 2.13 GPa and left to stabilize over ? hours.'
_exptl_crystal_recrystallization_method 'Re-crystallisation from solvent: n-pentane/dichloromethane'
_exptl_crystal_size_max 0.14
_exptl_crystal_size_mid 0.12
_exptl_crystal_size_min 0.11
_exptl_crystal_size_rad 0.400
_refine_diff_density_max 0.926
_refine_diff_density_min -0.971
_refine_diff_density_rms 0.143
_refine_ls_abs_structure_details
;
 Refined as an inversion twin.
;
_refine_ls_abs_structure_Flack 0.06(3)
_refine_ls_extinction_method none
_refine_ls_goodness_of_fit_ref 1.010
_refine_ls_hydrogen_treatment constr
_refine_ls_matrix_type full
_refine_ls_number_parameters 666
_refine_ls_number_reflns 7038
_refine_ls_number_restraints 410
_refine_ls_restrained_S_all 0.986
_refine_ls_R_factor_all 0.0749
_refine_ls_R_factor_gt 0.0432
_refine_ls_shift/su_max 0.000
_refine_ls_shift/su_mean 0.000
_refine_ls_structure_factor_coef Fsqd
_refine_ls_weighting_details 'w=1/[\s^2^(Fo^2^)+(0.0258P)^2^] where P=(Fo^2^+2Fc^2^)/3'
_refine_ls_weighting_scheme calc
_refine_ls_wR_factor_gt 0.0630
_refine_ls_wR_factor_ref 0.0711
_reflns_Friedel_coverage 0.927
_reflns_Friedel_fraction_full 0.636
_reflns_Friedel_fraction_max 0.562
_reflns_number_gt 5324
_reflns_number_total 7038
_reflns_threshold_expression 'I > 2\s(I)'
_cod_data_source_file d4dt03036b2.cif
_cod_data_source_block appr5_2p13GPa
_cod_original_cell_volume 2767.29(14)
_cod_original_sg_symbol_H-M 'P 1 1 a'
_cod_database_code 1573655
_shelx_shelxl_version_number 2018/3
_chemical_oxdiff_formula 'C15 H22 O P Au'
_shelx_space_group_comment
;
The symmetry employed for this shelxl refinement is uniquely defined
by the following loop, which should always be used as a source of
symmetry information in preference to the above space-group names.
They are only intended as comments.
;
_olex2_refinement_description
;
1. Twinned data refinement
 Scales: 0.94(3)
 0.06(3)
2. Fixed Uiso
 At 1.2 times of:
  All C(H) groups, All C(H,H) groups
 At 1.5 times of:
  All C(H,H,H) groups
3. Uiso/Uaniso restraints and constraints
C49 \\sim O3 \\sim C46 \\sim C47 \\sim C45 \\sim C44 \\sim C48 \\sim C43 \\sim
C42 \\sim C41: within 1.7A with sigma of 0.02 and sigma for terminal atoms of
0.04 within 1.7A
C34 \\sim C35 \\sim C31 \\sim C30 \\sim C33 \\sim C32 \\sim P2: within 2A with
sigma of 0.02 and sigma for terminal atoms of 0.04 within 2A
C21 \\sim C22 \\sim C23 \\sim C28 \\sim C24 \\sim C25 \\sim C26 \\sim C27 \\sim
O2 \\sim C29: within 1.7A with sigma of 0.02 and sigma for terminal atoms of
0.04 within 1.7A
C15 \\sim C14 \\sim C11 \\sim C10 \\sim C13 \\sim C12 \\sim P1: within 2A with
sigma of 0.03 and sigma for terminal atoms of 0.06 within 2A
C51 \\sim C50 \\sim C53 \\sim C52 \\sim C55 \\sim C54 \\sim P3: within 2A with
sigma of 0.03 and sigma for terminal atoms of 0.06 within 2A
C9 \\sim O1 \\sim C6 \\sim C5 \\sim C7 \\sim C4 \\sim C8 \\sim C3 \\sim C2
\\sim C1: within 1.7A with sigma of 0.02 and sigma for terminal atoms of 0.04
within 1.7A
C75 \\sim C74 \\sim C73 \\sim C72 \\sim C70 \\sim C71 \\sim P4: within 2A with
sigma of 0.03 and sigma for terminal atoms of 0.06 within 2A
C61 \\sim C62 \\sim C63 \\sim C64 \\sim C68 \\sim C65 \\sim C67 \\sim C66 \\sim
O4 \\sim C69: within 1.7A with sigma of 0.02 and sigma for terminal atoms of
0.04 within 1.7A
Uanis(C29) \\sim Ueq, Uanis(C69) \\sim Ueq, Uanis(C13) \\sim Ueq, Uanis(C54)
\\sim Ueq: with sigma of 0.01 and sigma for terminal atoms of 0.02
4.a Secondary CH2 refined with riding coordinates:
 C74(H74A,H74B), C30(H30A,H30B), C34(H34A,H34B), C70(H70A,H70B), C32(H32A,
 H32B), C52(H52A,H52B), C54(H54A,H54B), C50(H50A,H50B), C72(H72A,H72B),
 C14(H14A,H14B), C10(H10A,H10B), C12(H12A,H12B)
4.b Aromatic/amide H refined with riding coordinates:
 C7(H7), C5(H5), C44(H44), C24(H24), C8(H8), C65(H65), C64(H64), C48(H48),
 C67(H67), C68(H68), C28(H28), C4(H4), C27(H27), C25(H25), C45(H45), C47(H47)
4.c Idealised Me refined as rotating group:
 C55(H55A,H55B,H55C), C53(H53A,H53B,H53C), C31(H31A,H31B,H31C), C71(H71A,H71B,
 H71C), C51(H51A,H51B,H51C), C11(H11A,H11B,H11C), C9(H9A,H9B,H9C), C15(H15A,
 H15B,H15C), C33(H33A,H33B,H33C), C13(H13A,H13B,H13C), C69(H69A,H69B,H69C),
 C29(H29A,H29B,H29C), C49(H49A,H49B,H49C), C75(H75A,H75B,H75C), C73(H73A,H73B,
 H73C), C35(H35A,H35B,H35C)
;
_olex2_submission_special_instructions 'No special instructions were received'
_oxdiff_exptl_absorpt_empirical_details
;
Empirical correction (ABSPACK) includes:
- Absorption correction using spherical harmonics
- Frame scaling
;
_oxdiff_exptl_absorpt_empirical_full_max 1.599
_oxdiff_exptl_absorpt_empirical_full_min 0.802

loop_
_space_group_symop_operation_xyz
'x, y, z'
'x+1/2, y, -z'

loop_
_atom_site_label
_atom_site_type_symbol
_atom_site_fract_x
_atom_site_fract_y
_atom_site_fract_z
_atom_site_U_iso_or_equiv
_atom_site_adp_type
_atom_site_occupancy
_atom_site_site_symmetry_order
_atom_site_calc_flag
_atom_site_refinement_flags_posn
_atom_site_refinement_flags_adp
_atom_site_refinement_flags_occupancy
_atom_site_disorder_assembly
_atom_site_disorder_group
Au2 Au 0.36568(6) 0.30543(9) 0.92392(5) 0.0393(5) Uani 1 1 d . . . . .
Au3 Au 0.61860(7) 0.98226(10) 0.41557(5) 0.0410(5) Uani 1 1 d . . . . .
Au4 Au 0.59885(7) 0.78045(9) 0.91477(5) 0.0381(5) Uani 1 1 d . . . . .
Au1 Au 0.34701(6) 0.50104(10) 0.42817(4) 0.0387(5) Uani 1 1 d . . . . .
P3 P 0.6120(6) 1.1775(10) 0.4870(3) 0.035(3) Uani 1 1 d . U . . .
P4 P 0.6048(6) 0.5937(10) 0.9923(3) 0.031(3) Uani 1 1 d . U . . .
P1 P 0.3514(7) 0.7002(10) 0.4988(3) 0.037(4) Uani 1 1 d . U . . .
P2 P 0.3611(7) 0.1123(10) 0.9985(3) 0.034(4) Uani 1 1 d . U . . .
C21 C 0.367(2) 0.486(4) 0.8684(11) 0.042(10) Uani 1 1 d . U . . .
C2 C 0.350(2) 0.212(3) 0.3446(11) 0.038(8) Uani 1 1 d . U . . .
C1 C 0.3479(19) 0.327(4) 0.3729(13) 0.046(10) Uani 1 1 d . U . . .
C62 C 0.6043(18) 1.078(3) 0.8339(11) 0.026(8) Uani 1 1 d . U . . .
C61 C 0.5997(18) 0.958(3) 0.8595(11) 0.029(9) Uani 1 1 d . U . . .
C3 C 0.349(2) 0.073(4) 0.3089(11) 0.035(7) Uani 1 1 d . U . . .
C41 C 0.615(2) 0.803(4) 0.3617(13) 0.051(11) Uani 1 1 d . U . . .
C74 C 0.7079(17) 0.578(3) 1.0219(11) 0.037(9) Uani 1 1 d . U . . .
H74A H 0.728467 0.661719 1.046672 0.045 Uiso 1 1 calc R U . . .
H74B H 0.709755 0.506081 1.061138 0.045 Uiso 1 1 calc R U . . .
C30 C 0.4131(15) 0.142(2) 1.0939(10) 0.025(7) Uani 1 1 d . U . . .
H30A H 0.398776 0.067625 1.129684 0.030 Uiso 1 1 calc R U . . .
H30B H 0.470581 0.145022 1.085155 0.030 Uiso 1 1 calc R U . . .
C34 C 0.2619(18) 0.059(3) 1.0270(12) 0.037(8) Uani 1 1 d . U . . .
H34A H 0.263417 -0.020534 1.060620 0.045 Uiso 1 1 calc R U . . .
H34B H 0.239864 0.130194 1.058171 0.045 Uiso 1 1 calc R U . . .
C70 C 0.5469(17) 0.605(3) 1.0822(11) 0.036(9) Uani 1 1 d . U . . .
H70A H 0.490075 0.596457 1.069671 0.043 Uiso 1 1 calc R U . . .
H70B H 0.558533 0.532178 1.118050 0.043 Uiso 1 1 calc R U . . .
C32 C 0.407(2) -0.031(3) 0.9562(11) 0.050(9) Uani 1 1 d . U . . .
H32A H 0.386523 -0.045859 0.902747 0.060 Uiso 1 1 calc R U . . .
H32B H 0.464443 -0.008887 0.952001 0.060 Uiso 1 1 calc R U . . .
C52 C 0.5073(19) 1.222(3) 0.4858(13) 0.050(10) Uani 1 1 d . U . . .
H52A H 0.503275 1.288981 0.444279 0.060 Uiso 1 1 calc R U . . .
H52B H 0.475791 1.141139 0.468063 0.060 Uiso 1 1 calc R U . . .
C54 C 0.6738(18) 1.327(3) 0.4575(11) 0.036(7) Uani 1 1 d . U . . .
H54A H 0.729675 1.311019 0.467142 0.044 Uiso 1 1 calc R U . . .
H54B H 0.667393 1.341093 0.400826 0.044 Uiso 1 1 calc R U . . .
C50 C 0.6389(18) 1.154(3) 0.5913(10) 0.040(10) Uani 1 1 d . U . . .
H50A H 0.696714 1.165382 0.597192 0.049 Uiso 1 1 calc R U . . .
H50B H 0.615128 1.221571 0.623736 0.049 Uiso 1 1 calc R U . . .
C72 C 0.5697(19) 0.430(3) 0.9515(12) 0.052(10) Uani 1 1 d . U . . .
H72A H 0.511801 0.427494 0.945730 0.062 Uiso 1 1 calc R U . . .
H72B H 0.592330 0.421132 0.898719 0.062 Uiso 1 1 calc R U . . .
C55 C 0.654(3) 1.452(3) 0.5003(13) 0.057(15) Uani 1 1 d . U . . .
H55A H 0.601493 1.475938 0.485425 0.085 Uiso 1 1 calc R U . . .
H55B H 0.692713 1.525065 0.486553 0.085 Uiso 1 1 calc R U . . .
H55C H 0.655892 1.436710 0.556700 0.085 Uiso 1 1 calc R U . . .
C53 C 0.4675(19) 1.270(4) 0.5521(14) 0.091(18) Uani 1 1 d . U . . .
H53A H 0.415508 1.296148 0.536412 0.137 Uiso 1 1 calc R U . . .
H53B H 0.498165 1.347096 0.573667 0.137 Uiso 1 1 calc R U . . .
H53C H 0.461657 1.199977 0.591646 0.137 Uiso 1 1 calc R U . . .
O1 O 0.3403(17) -0.306(3) 0.2018(10) 0.071(9) Uani 1 1 d . U . . .
O4 O 0.5826(17) 1.588(3) 0.7001(10) 0.055(9) Uani 1 1 d . U . . .
C6 C 0.350(2) -0.176(3) 0.2386(12) 0.044(7) Uani 1 1 d . U . . .
C66 C 0.592(2) 1.469(3) 0.7339(12) 0.033(8) Uani 1 1 d . U . . .
C23 C 0.366(2) 0.727(4) 0.8069(13) 0.037(8) Uani 1 1 d . U . . .
C22 C 0.367(2) 0.599(3) 0.8412(11) 0.034(8) Uani 1 1 d . U . . .
C43 C 0.609(2) 0.554(4) 0.2989(13) 0.040(9) Uani 1 1 d . U . . .
C7 C 0.2834(19) -0.102(3) 0.2281(12) 0.045(8) Uani 1 1 d . U . . .
H7 H 0.238501 -0.137121 0.200134 0.054 Uiso 1 1 calc R U . . .
C63 C 0.596(2) 1.203(3) 0.7992(12) 0.028(7) Uani 1 1 d . U . . .
C5 C 0.4104(17) -0.134(3) 0.2873(11) 0.039(8) Uani 1 1 d . U . . .
H5 H 0.451367 -0.190851 0.297551 0.047 Uiso 1 1 calc R U . . .
C44 C 0.551(2) 0.456(3) 0.3109(13) 0.046(9) Uani 1 1 d . U . . .
H44 H 0.507246 0.474688 0.342691 0.055 Uiso 1 1 calc R U . . .
C24 C 0.437(2) 0.794(3) 0.7707(12) 0.037(8) Uani 1 1 d . U . . .
H24 H 0.485968 0.753620 0.771710 0.045 Uiso 1 1 calc R U . . .
C8 C 0.287(2) 0.029(3) 0.2624(12) 0.041(8) Uani 1 1 d . U . . .
H8 H 0.246553 0.085745 0.252331 0.049 Uiso 1 1 calc R U . . .
C65 C 0.5238(19) 1.384(3) 0.7464(10) 0.035(8) Uani 1 1 d . U . . .
H65 H 0.474604 1.414029 0.730891 0.042 Uiso 1 1 calc R U . . .
C64 C 0.5246(16) 1.256(3) 0.7807(10) 0.030(7) Uani 1 1 d . U . . .
H64 H 0.476482 1.206531 0.791189 0.036 Uiso 1 1 calc R U . . .
C42 C 0.612(2) 0.696(4) 0.3352(12) 0.045(9) Uani 1 1 d . U . . .
C48 C 0.6765(17) 0.520(3) 0.2526(10) 0.042(8) Uani 1 1 d . U . . .
H48 H 0.719474 0.583821 0.245711 0.051 Uiso 1 1 calc R U . . .
C67 C 0.6661(19) 1.419(3) 0.7536(11) 0.035(8) Uani 1 1 d . U . . .
H67 H 0.713655 1.471090 0.743690 0.042 Uiso 1 1 calc R U . . .
C68 C 0.668(2) 1.290(3) 0.7887(12) 0.033(8) Uani 1 1 d . U . . .
H68 H 0.716434 1.260589 0.805606 0.039 Uiso 1 1 calc R U . . .
C28 C 0.2952(19) 0.793(3) 0.8031(11) 0.042(8) Uani 1 1 d . U . . .
H28 H 0.248967 0.752132 0.825982 0.050 Uiso 1 1 calc R U . . .
C4 C 0.4120(17) -0.010(3) 0.3213(11) 0.036(8) Uani 1 1 d . U . . .
H4 H 0.455203 0.019612 0.353074 0.043 Uiso 1 1 calc R U . . .
C46 C 0.617(3) 0.302(4) 0.2313(14) 0.049(9) Uani 1 1 d . U . . .
C27 C 0.291(2) 0.922(3) 0.7651(12) 0.035(8) Uani 1 1 d . U . . .
H27 H 0.243250 0.964337 0.761588 0.042 Uiso 1 1 calc R U . . .
C31 C 0.392(2) 0.273(3) 1.1323(11) 0.042(12) Uani 1 1 d . U . . .
H31A H 0.338230 0.291821 1.118246 0.063 Uiso 1 1 calc R U . . .
H31B H 0.428532 0.346001 1.114045 0.063 Uiso 1 1 calc R U . . .
H31C H 0.396235 0.265364 1.189077 0.063 Uiso 1 1 calc R U . . .
O3 O 0.6279(19) 0.178(3) 0.1919(10) 0.071(10) Uani 1 1 d . U . . .
C71 C 0.5678(17) 0.743(3) 1.1230(11) 0.030(11) Uani 1 1 d . U . . .
H71A H 0.562528 0.814998 1.085275 0.045 Uiso 1 1 calc R U . . .
H71B H 0.621962 0.746136 1.142296 0.045 Uiso 1 1 calc R U . . .
H71C H 0.531826 0.754133 1.166754 0.045 Uiso 1 1 calc R U . . .
C51 C 0.609(2) 1.012(3) 0.6197(12) 0.044(12) Uani 1 1 d . U . . .
H51A H 0.638225 0.945630 0.592429 0.067 Uiso 1 1 calc R U . . .
H51B H 0.553083 0.997454 0.608712 0.067 Uiso 1 1 calc R U . . .
H51C H 0.618262 1.005370 0.675988 0.067 Uiso 1 1 calc R U . . .
C26 C 0.364(2) 0.984(4) 0.7330(13) 0.035(8) Uani 1 1 d . U . . .
C11 C 0.350(2) 0.536(3) 0.6357(12) 0.055(14) Uani 1 1 d . U . . .
H11A H 0.341614 0.464858 0.597169 0.082 Uiso 1 1 calc R U . . .
H11B H 0.320409 0.512073 0.683251 0.082 Uiso 1 1 calc R U . . .
H11C H 0.406039 0.548876 0.648043 0.082 Uiso 1 1 calc R U . . .
C9 C 0.388(2) -0.407(3) 0.2276(12) 0.052(12) Uani 1 1 d . U . . .
H9A H 0.439328 -0.397671 0.201064 0.079 Uiso 1 1 calc R U . . .
H9B H 0.362587 -0.494800 0.215541 0.079 Uiso 1 1 calc R U . . .
H9C H 0.396357 -0.399546 0.284041 0.079 Uiso 1 1 calc R U . . .
C15 C 0.304(2) 0.965(3) 0.5066(11) 0.045(13) Uani 1 1 d . U . . .
H15A H 0.354940 1.003020 0.488224 0.067 Uiso 1 1 calc R U . . .
H15B H 0.305205 0.955011 0.563399 0.067 Uiso 1 1 calc R U . . .
H15C H 0.262955 1.024957 0.492581 0.067 Uiso 1 1 calc R U . . .
C33 C 0.394(3) -0.164(3) 1.0033(13) 0.065(14) Uani 1 1 d . U . . .
H33A H 0.416342 -0.236230 0.974545 0.098 Uiso 1 1 calc R U . . .
H33B H 0.337063 -0.185145 1.010217 0.098 Uiso 1 1 calc R U . . .
H33C H 0.418899 -0.154092 1.054424 0.098 Uiso 1 1 calc R U . . .
C14 C 0.2848(18) 0.826(3) 0.4675(11) 0.038(9) Uani 1 1 d . U . . .
H14A H 0.288372 0.835658 0.410155 0.046 Uiso 1 1 calc R U . . .
H14B H 0.230148 0.794026 0.480437 0.046 Uiso 1 1 calc R U . . .
C10 C 0.3208(17) 0.667(3) 0.6018(10) 0.044(10) Uani 1 1 d . U . . .
H10A H 0.341393 0.742464 0.634703 0.053 Uiso 1 1 calc R U . . .
H10B H 0.262709 0.663309 0.604786 0.053 Uiso 1 1 calc R U . . .
C13 C 0.5128(17) 0.692(3) 0.5307(13) 0.040(9) Uani 1 1 d . U . . .
H13A H 0.514382 0.615188 0.495546 0.061 Uiso 1 1 calc R U . . .
H13B H 0.499846 0.660290 0.583525 0.061 Uiso 1 1 calc R U . . .
H13C H 0.564293 0.741034 0.531033 0.061 Uiso 1 1 calc R U . . .
C12 C 0.4508(18) 0.782(3) 0.5028(12) 0.044(10) Uani 1 1 d . U . . .
H12A H 0.465419 0.814915 0.450087 0.052 Uiso 1 1 calc R U . . .
H12B H 0.450468 0.859198 0.538045 0.052 Uiso 1 1 calc R U . . .
C25 C 0.4310(19) 0.912(3) 0.7363(12) 0.037(8) Uani 1 1 d . U . . .
H25 H 0.476903 0.951068 0.711719 0.044 Uiso 1 1 calc R U . . .
C45 C 0.5527(19) 0.325(3) 0.2770(12) 0.049(9) Uani 1 1 d . U . . .
H45 H 0.511582 0.258512 0.285490 0.058 Uiso 1 1 calc R U . . .
C69 C 0.645(3) 1.675(4) 0.6969(18) 0.075(14) Uani 1 1 d . U . . .
H69A H 0.679337 1.652293 0.653585 0.112 Uiso 1 1 calc R U . . .
H69B H 0.674613 1.672992 0.745924 0.112 Uiso 1 1 calc R U . . .
H69C H 0.627863 1.765028 0.688691 0.112 Uiso 1 1 calc R U . . .
O2 O 0.3686(14) 1.102(2) 0.6933(9) 0.041(7) Uani 1 1 d . U . . .
C29 C 0.302(2) 1.187(4) 0.7001(13) 0.054(10) Uani 1 1 d . U . . .
H29A H 0.258042 1.149260 0.668482 0.081 Uiso 1 1 calc R U . . .
H29B H 0.318048 1.276240 0.681494 0.081 Uiso 1 1 calc R U . . .
H29C H 0.285730 1.190807 0.754740 0.081 Uiso 1 1 calc R U . . .
C49 C 0.577(2) 0.065(4) 0.2128(13) 0.057(14) Uani 1 1 d . U . . .
H49A H 0.587793 -0.009919 0.179222 0.086 Uiso 1 1 calc R U . . .
H49B H 0.522278 0.086750 0.206270 0.086 Uiso 1 1 calc R U . . .
H49C H 0.586317 0.041917 0.267351 0.086 Uiso 1 1 calc R U . . .
C75 C 0.763(2) 0.546(3) 0.9510(12) 0.049(13) Uani 1 1 d . U . . .
H75A H 0.758983 0.614096 0.910773 0.074 Uiso 1 1 calc R U . . .
H75B H 0.745456 0.458745 0.929221 0.074 Uiso 1 1 calc R U . . .
H75C H 0.817043 0.544565 0.968939 0.074 Uiso 1 1 calc R U . . .
C47 C 0.679(2) 0.396(3) 0.2185(13) 0.043(9) Uani 1 1 d . U . . .
H47 H 0.721613 0.375541 0.186516 0.052 Uiso 1 1 calc R U . . .
C73 C 0.590(3) 0.309(3) 1.0003(11) 0.060(15) Uani 1 1 d . U . . .
H73A H 0.562242 0.228579 0.979663 0.090 Uiso 1 1 calc R U . . .
H73B H 0.574742 0.322017 1.054642 0.090 Uiso 1 1 calc R U . . .
H73C H 0.647069 0.299511 0.997789 0.090 Uiso 1 1 calc R U . . .
C35 C 0.2061(17) 0.025(3) 0.9562(10) 0.042(10) Uani 1 1 d . U . . .
H35A H 0.227045 -0.046411 0.925349 0.062 Uiso 1 1 calc R U . . .
H35B H 0.202827 0.104074 0.923437 0.062 Uiso 1 1 calc R U . . .
H35C H 0.153608 -0.003872 0.975385 0.062 Uiso 1 1 calc R U . . .

loop_
_atom_site_aniso_label
_atom_site_aniso_U_11
_atom_site_aniso_U_22
_atom_site_aniso_U_33
_atom_site_aniso_U_23
_atom_site_aniso_U_13
_atom_site_aniso_U_12
Au2 0.0434(11) 0.0405(11) 0.0345(5) 0.0045(4) -0.0015(5) 0.0080(11)
Au3 0.0485(11) 0.0406(11) 0.0342(5) -0.0022(5) -0.0037(5) 0.0054(11)
Au4 0.0452(10) 0.0367(10) 0.0333(5) 0.0049(5) 0.0013(5) 0.0094(10)
Au1 0.0445(10) 0.0395(10) 0.0327(5) -0.0046(4) 0.0017(5) 0.0081(10)
P3 0.036(8) 0.037(7) 0.030(3) -0.001(3) -0.007(3) 0.000(7)
P4 0.034(7) 0.030(7) 0.028(3) -0.001(3) -0.002(3) 0.004(7)
P1 0.039(8) 0.042(7) 0.030(3) 0.000(3) 0.001(3) 0.014(8)
P2 0.037(8) 0.035(7) 0.029(3) 0.001(3) -0.004(3) 0.004(7)
C21 0.05(2) 0.05(2) 0.028(11) -0.005(11) -0.003(11) 0.01(2)
C2 0.039(19) 0.038(18) 0.038(11) 0.000(11) 0.006(11) 0.010(17)
C1 0.03(2) 0.06(2) 0.049(13) 0.006(13) 0.002(11) 0.02(2)
C62 0.015(17) 0.029(17) 0.032(10) -0.001(10) -0.002(9) -0.006(16)
C61 0.03(2) 0.028(19) 0.029(11) 0.001(11) -0.001(10) -0.015(19)
C3 0.048(17) 0.039(15) 0.020(9) -0.002(9) 0.011(10) 0.007(15)
C41 0.04(2) 0.08(2) 0.041(13) -0.014(14) -0.001(12) 0.03(2)
C74 0.04(2) 0.04(2) 0.028(10) -0.010(10) -0.004(12) -0.013(19)
C30 0.015(16) 0.028(16) 0.030(9) -0.001(9) -0.011(9) -0.010(15)
C34 0.040(19) 0.037(17) 0.033(10) 0.003(10) 0.004(11) -0.007(17)
C70 0.03(2) 0.04(2) 0.039(11) 0.015(11) -0.007(11) -0.011(19)
C32 0.07(2) 0.038(17) 0.047(11) -0.002(11) -0.002(12) 0.017(17)
C52 0.03(2) 0.08(2) 0.039(12) -0.005(13) 0.004(13) -0.02(2)
C54 0.031(13) 0.038(13) 0.039(9) -0.002(9) -0.001(9) -0.002(11)
C50 0.03(2) 0.06(2) 0.033(11) -0.015(11) -0.004(10) 0.01(2)
C72 0.07(2) 0.04(2) 0.046(12) -0.010(12) -0.002(13) 0.01(2)
C55 0.08(4) 0.01(2) 0.078(17) 0.005(14) -0.002(17) 0.00(3)
C53 0.05(3) 0.17(4) 0.062(16) 0.003(18) 0.011(14) 0.05(4)
O1 0.09(2) 0.058(17) 0.065(10) -0.011(10) -0.031(11) 0.016(17)
O4 0.07(2) 0.047(18) 0.051(10) 0.013(10) -0.006(11) 0.003(18)
C6 0.057(17) 0.052(16) 0.025(10) -0.012(10) 0.000(10) 0.017(15)
C66 0.05(2) 0.023(17) 0.028(9) -0.002(10) -0.005(10) 0.005(16)
C23 0.050(18) 0.031(16) 0.030(10) -0.009(10) 0.001(10) 0.004(16)
C22 0.05(2) 0.024(17) 0.025(10) 0.002(9) 0.009(10) 0.004(17)
C43 0.038(19) 0.056(18) 0.028(10) 0.018(11) 0.013(11) 0.024(16)
C7 0.043(18) 0.051(17) 0.043(11) -0.003(11) -0.011(11) 0.020(16)
C63 0.029(17) 0.025(16) 0.027(9) -0.003(9) -0.002(11) -0.012(15)
C5 0.046(18) 0.048(16) 0.026(10) -0.002(10) 0.004(10) 0.024(15)
C44 0.05(2) 0.06(2) 0.033(11) 0.009(12) -0.001(12) 0.017(18)
C24 0.04(2) 0.029(17) 0.044(11) 0.002(10) 0.009(11) 0.003(17)
C8 0.041(18) 0.042(17) 0.041(11) 0.011(11) 0.008(11) 0.012(16)
C65 0.04(2) 0.036(18) 0.026(9) -0.001(10) -0.014(11) 0.005(17)
C64 0.028(17) 0.032(16) 0.030(9) -0.006(9) 0.003(9) 0.000(16)
C42 0.04(2) 0.06(2) 0.034(11) 0.004(12) 0.011(11) 0.025(19)
C48 0.034(18) 0.058(18) 0.036(11) 0.012(11) 0.013(10) 0.014(17)
C67 0.025(19) 0.037(18) 0.041(11) 0.005(11) 0.001(11) -0.016(17)
C68 0.020(17) 0.028(17) 0.051(11) -0.001(11) -0.010(11) 0.006(16)
C28 0.05(2) 0.036(17) 0.040(11) -0.001(10) 0.010(11) -0.003(17)
C4 0.041(18) 0.036(16) 0.031(9) -0.005(10) 0.000(10) 0.005(16)
C46 0.07(2) 0.045(19) 0.033(10) -0.002(11) 0.008(12) 0.018(18)
C27 0.05(2) 0.017(16) 0.039(11) 0.002(10) -0.005(11) 0.004(17)
C31 0.05(3) 0.03(2) 0.043(12) 0.004(12) 0.008(12) -0.01(2)
O3 0.10(2) 0.07(2) 0.044(10) -0.020(11) 0.020(11) 0.01(2)
C71 0.03(3) 0.02(2) 0.036(12) -0.006(10) 0.012(11) -0.02(2)
C51 0.05(3) 0.04(3) 0.036(12) -0.004(13) 0.005(13) -0.01(3)
C26 0.041(18) 0.025(16) 0.036(11) -0.011(10) 0.002(10) -0.007(16)
C11 0.07(3) 0.06(3) 0.036(12) 0.009(12) 0.015(13) 0.01(3)
C9 0.07(3) 0.04(2) 0.050(13) -0.010(12) -0.009(13) 0.02(2)
C15 0.06(3) 0.04(2) 0.038(13) -0.007(12) 0.009(12) 0.02(3)
C33 0.08(3) 0.05(3) 0.063(17) -0.003(14) 0.005(16) 0.03(3)
C14 0.03(2) 0.05(2) 0.028(10) 0.001(11) -0.004(10) 0.01(2)
C10 0.06(2) 0.040(19) 0.034(11) -0.003(11) -0.004(11) 0.021(19)
C13 0.021(19) 0.039(19) 0.059(12) 0.020(11) 0.004(11) -0.011(18)
C12 0.03(2) 0.06(2) 0.049(13) 0.005(12) 0.011(11) 0.01(2)
C25 0.032(19) 0.034(17) 0.044(11) -0.004(11) 0.018(11) -0.006(17)
C45 0.06(2) 0.055(19) 0.032(11) 0.003(11) -0.007(11) 0.014(18)
C69 0.08(3) 0.06(2) 0.081(17) 0.012(17) -0.008(17) -0.01(2)
O2 0.048(17) 0.020(15) 0.054(10) 0.006(9) -0.007(9) -0.010(15)
C29 0.07(2) 0.030(18) 0.063(13) 0.018(12) -0.011(13) -0.014(19)
C49 0.09(3) 0.05(3) 0.034(12) 0.007(13) 0.015(14) 0.03(3)
C75 0.04(3) 0.06(3) 0.043(13) 0.006(13) 0.004(12) 0.00(3)
C47 0.05(2) 0.041(19) 0.034(10) 0.008(11) 0.013(12) 0.007(18)
C73 0.10(4) 0.03(3) 0.052(15) -0.008(14) -0.008(17) 0.01(3)
C35 0.03(2) 0.06(2) 0.033(11) -0.003(11) 0.006(11) -0.01(2)

loop_
_atom_type_symbol
_atom_type_description
_atom_type_scat_dispersion_real
_atom_type_scat_dispersion_imag
_atom_type_scat_source
C C 0.0013 0.0009 'International Tables Vol C Tables 4.2.6.8 and 6.1.1.4'
H H 0.0000 0.0000 'International Tables Vol C Tables 4.2.6.8 and 6.1.1.4'
Au Au -0.6570 6.0260 'International Tables Vol C Tables 4.2.6.8 and 6.1.1.4'
O O 0.0058 0.0036 'International Tables Vol C Tables 4.2.6.8 and 6.1.1.4'
P P 0.0671 0.0586 'International Tables Vol C Tables 4.2.6.8 and 6.1.1.4'

loop_
_geom_angle_atom_site_label_1
_geom_angle_atom_site_label_2
_geom_angle_atom_site_label_3
_geom_angle
_geom_angle_site_symmetry_1
_geom_angle_site_symmetry_3
_geom_angle_publ_flag
C21 Au2 P2 174.1(6) . . ?
C41 Au3 P3 173.5(11) . . ?
C61 Au4 P4 172.2(8) . . ?
C1 Au1 P1 176.3(7) . . ?
C52 P3 Au3 107.2(12) . . ?
C54 P3 Au3 119.2(7) . . ?
C54 P3 C52 107.7(13) . . ?
C54 P3 C50 103.6(15) . . ?
C50 P3 Au3 111.7(9) . . ?
C50 P3 C52 106.8(11) . . ?
C74 P4 Au4 108.8(11) . . ?
C74 P4 C72 106.1(11) . . ?
C70 P4 Au4 112.2(7) . . ?
C70 P4 C74 107.1(10) . . ?
C70 P4 C72 103.3(15) . . ?
C72 P4 Au4 118.6(7) . . ?
C14 P1 Au1 117.0(9) . . ?
C14 P1 C10 102.8(9) . . ?
C10 P1 Au1 110.2(10) . . ?
C12 P1 Au1 112.2(7) . . ?
C12 P1 C14 107.3(14) . . ?
C12 P1 C10 106.5(12) . . ?
C30 P2 Au2 110.8(10) . . ?
C34 P2 Au2 112.0(8) . . ?
C34 P2 C30 103.6(11) . . ?
C34 P2 C32 108.2(16) . . ?
C32 P2 Au2 116.7(9) . . ?
C32 P2 C30 104.4(10) . . ?
C22 C21 Au2 175(2) . . ?
C1 C2 C3 178(3) . . ?
C2 C1 Au1 174(2) . . ?
C61 C62 C63 170(3) . . ?
C62 C61 Au4 172(2) . . ?
C8 C3 C2 120(2) . . ?
C8 C3 C4 119(3) . . ?
C4 C3 C2 121(3) . . ?
C42 C41 Au3 176(3) . . ?
P4 C74 H74A 109.1 . . ?
P4 C74 H74B 109.1 . . ?
H74A C74 H74B 107.8 . . ?
C75 C74 P4 112.6(15) . . ?
C75 C74 H74A 109.1 . . ?
C75 C74 H74B 109.1 . . ?
P2 C30 H30A 109.2 . . ?
P2 C30 H30B 109.2 . . ?
H30A C30 H30B 107.9 . . ?
C31 C30 P2 112.2(13) . . ?
C31 C30 H30A 109.2 . . ?
C31 C30 H30B 109.2 . . ?
P2 C34 H34A 108.9 . . ?
P2 C34 H34B 108.9 . . ?
H34A C34 H34B 107.7 . . ?
C35 C34 P2 113.5(16) . . ?
C35 C34 H34A 108.9 . . ?
C35 C34 H34B 108.9 . . ?
P4 C70 H70A 109.7 . . ?
P4 C70 H70B 109.7 . . ?
H70A C70 H70B 108.2 . . ?
C71 C70 P4 110(2) . . ?
C71 C70 H70A 109.7 . . ?
C71 C70 H70B 109.7 . . ?
P2 C32 H32A 108.5 . . ?
P2 C32 H32B 108.5 . . ?
H32A C32 H32B 107.5 . . ?
C33 C32 P2 115.1(17) . . ?
C33 C32 H32A 108.5 . . ?
C33 C32 H32B 108.5 . . ?
P3 C52 H52A 106.4 . . ?
P3 C52 H52B 106.4 . . ?
H52A C52 H52B 106.5 . . ?
C53 C52 P3 123.8(19) . . ?
C53 C52 H52A 106.4 . . ?
C53 C52 H52B 106.4 . . ?
P3 C54 H54A 108.8 . . ?
P3 C54 H54B 108.8 . . ?
H54A C54 H54B 107.7 . . ?
C55 C54 P3 114(2) . . ?
C55 C54 H54A 108.8 . . ?
C55 C54 H54B 108.8 . . ?
P3 C50 H50A 109.5 . . ?
P3 C50 H50B 109.5 . . ?
H50A C50 H50B 108.1 . . ?
C51 C50 P3 111(2) . . ?
C51 C50 H50A 109.5 . . ?
C51 C50 H50B 109.5 . . ?
P4 C72 H72A 108.5 . . ?
P4 C72 H72B 108.5 . . ?
H72A C72 H72B 107.5 . . ?
C73 C72 P4 115.0(19) . . ?
C73 C72 H72A 108.5 . . ?
C73 C72 H72B 108.5 . . ?
C54 C55 H55A 109.5 . . ?
C54 C55 H55B 109.5 . . ?
C54 C55 H55C 109.5 . . ?
H55A C55 H55B 109.5 . . ?
H55A C55 H55C 109.5 . . ?
H55B C55 H55C 109.5 . . ?
C52 C53 H53A 109.5 . . ?
C52 C53 H53B 109.5 . . ?
C52 C53 H53C 109.5 . . ?
H53A C53 H53B 109.5 . . ?
H53A C53 H53C 109.5 . . ?
H53B C53 H53C 109.5 . . ?
C9 O1 C6 118(2) . . ?
C69 O4 C66 118(3) . . ?
C7 C6 O1 112(3) . . ?
C5 C6 O1 125(2) . . ?
C5 C6 C7 122(3) . . ?
O4 C66 C65 118(3) . . ?
O4 C66 C67 125(4) . . ?
C65 C66 C67 117(3) . . ?
C22 C23 C24 122(2) . . ?
C22 C23 C28 121(3) . . ?
C28 C23 C24 117(3) . . ?
C21 C22 C23 177(4) . . ?
C44 C43 C42 125(2) . . ?
C44 C43 C48 118(3) . . ?
C48 C43 C42 117(3) . . ?
C6 C7 H7 122.1 . . ?
C6 C7 C8 116(3) . . ?
C8 C7 H7 122.1 . . ?
C62 C63 C68 118(2) . . ?
C64 C63 C62 125(4) . . ?
C64 C63 C68 117(3) . . ?
C6 C5 H5 119.8 . . ?
C6 C5 C4 120(2) . . ?
C4 C5 H5 119.8 . . ?
C43 C44 H44 118.8 . . ?
C43 C44 C45 122(3) . . ?
C45 C44 H44 118.8 . . ?
C23 C24 H24 120.7 . . ?
C25 C24 C23 119(2) . . ?
C25 C24 H24 120.7 . . ?
C3 C8 C7 122(2) . . ?
C3 C8 H8 119.2 . . ?
C7 C8 H8 119.2 . . ?
C66 C65 H65 118.0 . . ?
C66 C65 C64 124(3) . . ?
C64 C65 H65 118.0 . . ?
C63 C64 C65 120(3) . . ?
C63 C64 H64 119.8 . . ?
C65 C64 H64 119.8 . . ?
C41 C42 C43 179(4) . . ?
C43 C48 H48 119.7 . . ?
C47 C48 C43 121(3) . . ?
C47 C48 H48 119.7 . . ?
C66 C67 H67 120.4 . . ?
C66 C67 C68 119(3) . . ?
C68 C67 H67 120.4 . . ?
C63 C68 H68 118.9 . . ?
C67 C68 C63 122(2) . . ?
C67 C68 H68 118.9 . . ?
C23 C28 H28 119.0 . . ?
C23 C28 C27 122(3) . . ?
C27 C28 H28 119.0 . . ?
C3 C4 H4 120.0 . . ?
C5 C4 C3 120(3) . . ?
C5 C4 H4 120.0 . . ?
C45 C46 O3 124(4) . . ?
C47 C46 O3 113(3) . . ?
C47 C46 C45 123(3) . . ?
C28 C27 H27 121.2 . . ?
C26 C27 C28 118(2) . . ?
C26 C27 H27 121.2 . . ?
C30 C31 H31A 109.5 . . ?
C30 C31 H31B 109.5 . . ?
C30 C31 H31C 109.5 . . ?
H31A C31 H31B 109.5 . . ?
H31A C31 H31C 109.5 . . ?
H31B C31 H31C 109.5 . . ?
C49 O3 C46 118(3) . . ?
C70 C71 H71A 109.5 . . ?
C70 C71 H71B 109.5 . . ?
C70 C71 H71C 109.5 . . ?
H71A C71 H71B 109.5 . . ?
H71A C71 H71C 109.5 . . ?
H71B C71 H71C 109.5 . . ?
C50 C51 H51A 109.5 . . ?
C50 C51 H51B 109.5 . . ?
C50 C51 H51C 109.5 . . ?
H51A C51 H51B 109.5 . . ?
H51A C51 H51C 109.5 . . ?
H51B C51 H51C 109.5 . . ?
C25 C26 C27 118(3) . . ?
O2 C26 C27 124(2) . . ?
O2 C26 C25 118(3) . . ?
H11A C11 H11B 109.5 . . ?
H11A C11 H11C 109.5 . . ?
H11B C11 H11C 109.5 . . ?
C10 C11 H11A 109.5 . . ?
C10 C11 H11B 109.5 . . ?
C10 C11 H11C 109.5 . . ?
O1 C9 H9A 109.5 . . ?
O1 C9 H9B 109.5 . . ?
O1 C9 H9C 109.5 . . ?
H9A C9 H9B 109.5 . . ?
H9A C9 H9C 109.5 . . ?
H9B C9 H9C 109.5 . . ?
H15A C15 H15B 109.5 . . ?
H15A C15 H15C 109.5 . . ?
H15B C15 H15C 109.5 . . ?
C14 C15 H15A 109.5 . . ?
C14 C15 H15B 109.5 . . ?
C14 C15 H15C 109.5 . . ?
C32 C33 H33A 109.5 . . ?
C32 C33 H33B 109.5 . . ?
C32 C33 H33C 109.5 . . ?
H33A C33 H33B 109.5 . . ?
H33A C33 H33C 109.5 . . ?
H33B C33 H33C 109.5 . . ?
P1 C14 H14A 108.9 . . ?
P1 C14 H14B 108.9 . . ?
C15 C14 P1 113.2(18) . . ?
C15 C14 H14A 108.9 . . ?
C15 C14 H14B 108.9 . . ?
H14A C14 H14B 107.8 . . ?
P1 C10 H10A 108.8 . . ?
P1 C10 H10B 108.8 . . ?
C11 C10 P1 113.8(13) . . ?
C11 C10 H10A 108.8 . . ?
C11 C10 H10B 108.8 . . ?
H10A C10 H10B 107.7 . . ?
H13A C13 H13B 109.5 . . ?
H13A C13 H13C 109.5 . . ?
H13B C13 H13C 109.5 . . ?
C12 C13 H13A 109.5 . . ?
C12 C13 H13B 109.5 . . ?
C12 C13 H13C 109.5 . . ?
P1 C12 H12A 108.8 . . ?
P1 C12 H12B 108.8 . . ?
C13 C12 P1 114(2) . . ?
C13 C12 H12A 108.8 . . ?
C13 C12 H12B 108.8 . . ?
H12A C12 H12B 107.7 . . ?
C24 C25 C26 127(3) . . ?
C24 C25 H25 116.7 . . ?
C26 C25 H25 116.7 . . ?
C44 C45 H45 121.6 . . ?
C46 C45 C44 117(4) . . ?
C46 C45 H45 121.6 . . ?
O4 C69 H69A 109.5 . . ?
O4 C69 H69B 109.5 . . ?
O4 C69 H69C 109.5 . . ?
H69A C69 H69B 109.5 . . ?
H69A C69 H69C 109.5 . . ?
H69B C69 H69C 109.5 . . ?
C26 O2 C29 118(2) . . ?
O2 C29 H29A 109.5 . . ?
O2 C29 H29B 109.5 . . ?
O2 C29 H29C 109.5 . . ?
H29A C29 H29B 109.5 . . ?
H29A C29 H29C 109.5 . . ?
H29B C29 H29C 109.5 . . ?
O3 C49 H49A 109.5 . . ?
O3 C49 H49B 109.5 . . ?
O3 C49 H49C 109.5 . . ?
H49A C49 H49B 109.5 . . ?
H49A C49 H49C 109.5 . . ?
H49B C49 H49C 109.5 . . ?
C74 C75 H75A 109.5 . . ?
C74 C75 H75B 109.5 . . ?
C74 C75 H75C 109.5 . . ?
H75A C75 H75B 109.5 . . ?
H75A C75 H75C 109.5 . . ?
H75B C75 H75C 109.5 . . ?
C48 C47 H47 120.3 . . ?
C46 C47 C48 119(3) . . ?
C46 C47 H47 120.3 . . ?
C72 C73 H73A 109.5 . . ?
C72 C73 H73B 109.5 . . ?
C72 C73 H73C 109.5 . . ?
H73A C73 H73B 109.5 . . ?
H73A C73 H73C 109.5 . . ?
H73B C73 H73C 109.5 . . ?
C34 C35 H35A 109.5 . . ?
C34 C35 H35B 109.5 . . ?
C34 C35 H35C 109.5 . . ?
H35A C35 H35B 109.5 . . ?
H35A C35 H35C 109.5 . . ?
H35B C35 H35C 109.5 . . ?

loop_
_geom_bond_atom_site_label_1
_geom_bond_atom_site_label_2
_geom_bond_distance
_geom_bond_site_symmetry_2
_geom_bond_publ_flag
Au2 P2 2.280(9) . ?
Au2 C21 2.01(3) . ?
Au3 P3 2.282(8) . ?
Au3 C41 1.99(4) . ?
Au4 P4 2.267(8) . ?
Au4 C61 1.99(3) . ?
Au1 P1 2.295(9) . ?
Au1 C1 1.96(3) . ?
P3 C52 1.83(3) . ?
P3 C54 1.81(3) . ?
P3 C50 1.827(18) . ?
P4 C74 1.81(3) . ?
P4 C70 1.80(2) . ?
P4 C72 1.82(3) . ?
P1 C14 1.799(19) . ?
P1 C10 1.83(2) . ?
P1 C12 1.80(4) . ?
P2 C30 1.84(2) . ?
P2 C34 1.77(4) . ?
P2 C32 1.80(2) . ?
C21 C22 1.21(4) . ?
C2 C1 1.23(4) . ?
C2 C3 1.50(4) . ?
C62 C61 1.25(4) . ?
C62 C63 1.38(4) . ?
C3 C8 1.33(5) . ?
C3 C4 1.40(3) . ?
C41 C42 1.14(5) . ?
C74 H74A 0.9700 . ?
C74 H74B 0.9700 . ?
C74 C75 1.55(3) . ?
C30 H30A 0.9700 . ?
C30 H30B 0.9700 . ?
C30 C31 1.51(3) . ?
C34 H34A 0.9700 . ?
C34 H34B 0.9700 . ?
C34 C35 1.53(3) . ?
C70 H70A 0.9700 . ?
C70 H70B 0.9700 . ?
C70 C71 1.54(4) . ?
C32 H32A 0.9700 . ?
C32 H32B 0.9700 . ?
C32 C33 1.54(4) . ?
C52 H52A 0.9700 . ?
C52 H52B 0.9700 . ?
C52 C53 1.40(2) . ?
C54 H54A 0.9700 . ?
C54 H54B 0.9700 . ?
C54 C55 1.49(3) . ?
C50 H50A 0.9700 . ?
C50 H50B 0.9700 . ?
C50 C51 1.53(5) . ?
C72 H72A 0.9700 . ?
C72 H72B 0.9700 . ?
C72 C73 1.51(3) . ?
C55 H55A 0.9600 . ?
C55 H55B 0.9600 . ?
C55 H55C 0.9600 . ?
C53 H53A 0.9600 . ?
C53 H53B 0.9600 . ?
C53 H53C 0.9600 . ?
O1 C6 1.43(4) . ?
O1 C9 1.39(2) . ?
O4 C66 1.33(3) . ?
O4 C69 1.31(5) . ?
C6 C7 1.38(3) . ?
C6 C5 1.34(4) . ?
C66 C65 1.38(4) . ?
C66 C67 1.40(3) . ?
C23 C22 1.39(4) . ?
C23 C24 1.45(5) . ?
C23 C28 1.40(3) . ?
C43 C44 1.34(5) . ?
C43 C42 1.53(5) . ?
C43 C48 1.42(3) . ?
C7 H7 0.9300 . ?
C7 C8 1.42(4) . ?
C63 C64 1.37(3) . ?
C63 C68 1.44(5) . ?
C5 H5 0.9300 . ?
C5 C4 1.35(3) . ?
C44 H44 0.9300 . ?
C44 C45 1.41(4) . ?
C24 H24 0.9300 . ?
C24 C25 1.32(3) . ?
C8 H8 0.9300 . ?
C65 H65 0.9300 . ?
C65 C64 1.39(3) . ?
C64 H64 0.9300 . ?
C48 H48 0.9300 . ?
C48 C47 1.36(4) . ?
C67 H67 0.9300 . ?
C67 C68 1.41(4) . ?
C68 H68 0.9300 . ?
C28 H28 0.9300 . ?
C28 C27 1.43(3) . ?
C4 H4 0.9300 . ?
C46 O3 1.42(4) . ?
C46 C45 1.36(4) . ?
C46 C47 1.35(5) . ?
C27 H27 0.9300 . ?
C27 C26 1.43(5) . ?
C31 H31A 0.9600 . ?
C31 H31B 0.9600 . ?
C31 H31C 0.9600 . ?
O3 C49 1.40(5) . ?
C71 H71A 0.9600 . ?
C71 H71B 0.9600 . ?
C71 H71C 0.9600 . ?
C51 H51A 0.9600 . ?
C51 H51B 0.9600 . ?
C51 H51C 0.9600 . ?
C26 C25 1.37(3) . ?
C26 O2 1.34(4) . ?
C11 H11A 0.9600 . ?
C11 H11B 0.9600 . ?
C11 H11C 0.9600 . ?
C11 C10 1.52(3) . ?
C9 H9A 0.9600 . ?
C9 H9B 0.9600 . ?
C9 H9C 0.9600 . ?
C15 H15A 0.9600 . ?
C15 H15B 0.9600 . ?
C15 H15C 0.9600 . ?
C15 C14 1.54(4) . ?
C33 H33A 0.9600 . ?
C33 H33B 0.9600 . ?
C33 H33C 0.9600 . ?
C14 H14A 0.9700 . ?
C14 H14B 0.9700 . ?
C10 H10A 0.9700 . ?
C10 H10B 0.9700 . ?
C13 H13A 0.9600 . ?
C13 H13B 0.9600 . ?
C13 H13C 0.9600 . ?
C13 C12 1.49(2) . ?
C12 H12A 0.9700 . ?
C12 H12B 0.9700 . ?
C25 H25 0.9300 . ?
C45 H45 0.9300 . ?
C69 H69A 0.9600 . ?
C69 H69B 0.9600 . ?
C69 H69C 0.9600 . ?
O2 C29 1.44(3) . ?
C29 H29A 0.9600 . ?
C29 H29B 0.9600 . ?
C29 H29C 0.9600 . ?
C49 H49A 0.9600 . ?
C49 H49B 0.9600 . ?
C49 H49C 0.9600 . ?
C75 H75A 0.9600 . ?
C75 H75B 0.9600 . ?
C75 H75C 0.9600 . ?
C47 H47 0.9300 . ?
C73 H73A 0.9600 . ?
C73 H73B 0.9600 . ?
C73 H73C 0.9600 . ?
C35 H35A 0.9600 . ?
C35 H35B 0.9600 . ?
C35 H35C 0.9600 . ?

loop_
_geom_torsion_atom_site_label_1
_geom_torsion_atom_site_label_2
_geom_torsion_atom_site_label_3
_geom_torsion_atom_site_label_4
_geom_torsion
_geom_torsion_site_symmetry_1
_geom_torsion_site_symmetry_2
_geom_torsion_site_symmetry_3
_geom_torsion_site_symmetry_4
_geom_torsion_publ_flag
Au2 P2 C30 C31 44(2) . . . . ?
Au2 P2 C34 C35 61.4(18) . . . . ?
Au2 P2 C32 C33 -173(2) . . . . ?
Au3 P3 C52 C53 139(3) . . . . ?
Au3 P3 C54 C55 170.6(15) . . . . ?
Au3 P3 C50 C51 -36(2) . . . . ?
Au4 P4 C74 C75 -67(2) . . . . ?
Au4 P4 C70 C71 -49.0(17) . . . . ?
Au4 P4 C72 C73 168.6(19) . . . . ?
Au1 P1 C14 C15 -168.3(16) . . . . ?
Au1 P1 C10 C11 38(3) . . . . ?
Au1 P1 C12 C13 -52.2(16) . . . . ?
C2 C3 C8 C7 -179(2) . . . . ?
C2 C3 C4 C5 -179(2) . . . . ?
C62 C63 C64 C65 180(2) . . . . ?
C62 C63 C68 C67 179.6(18) . . . . ?
C61 C62 C63 C64 27(13) . . . . ?
C61 C62 C63 C68 -159(11) . . . . ?
C74 P4 C70 C71 70.3(17) . . . . ?
C74 P4 C72 C73 46(2) . . . . ?
C30 P2 C34 C35 -179.1(15) . . . . ?
C30 P2 C32 C33 65(3) . . . . ?
C34 P2 C30 C31 -76(2) . . . . ?
C34 P2 C32 C33 -45(3) . . . . ?
C70 P4 C74 C75 172(2) . . . . ?
C70 P4 C72 C73 -67(2) . . . . ?
C32 P2 C30 C31 171(2) . . . . ?
C32 P2 C34 C35 -68.7(18) . . . . ?
C52 P3 C54 C55 48(2) . . . . ?
C52 P3 C50 C51 81(2) . . . . ?
C54 P3 C52 C53 -92(3) . . . . ?
C54 P3 C50 C51 -165.1(18) . . . . ?
C50 P3 C52 C53 19(4) . . . . ?
C50 P3 C54 C55 -65(2) . . . . ?
C72 P4 C74 C75 62(2) . . . . ?
C72 P4 C70 C71 -178.0(15) . . . . ?
O1 C6 C7 C8 -180(2) . . . . ?
O1 C6 C5 C4 -177(3) . . . . ?
O4 C66 C65 C64 179.6(17) . . . . ?
O4 C66 C67 C68 -179(2) . . . . ?
C6 C7 C8 C3 -7(4) . . . . ?
C6 C5 C4 C3 3(4) . . . . ?
C66 C65 C64 C63 -5(3) . . . . ?
C66 C67 C68 C63 5(3) . . . . ?
C23 C24 C25 C26 3(5) . . . . ?
C23 C28 C27 C26 -2(4) . . . . ?
C22 C23 C24 C25 177(2) . . . . ?
C22 C23 C28 C27 -177(2) . . . . ?
C43 C44 C45 C46 0(3) . . . . ?
C43 C48 C47 C46 -3(3) . . . . ?
C7 C6 C5 C4 -7(5) . . . . ?
C5 C6 C7 C8 9(5) . . . . ?
C44 C43 C48 C47 4(3) . . . . ?
C24 C23 C28 C27 0(4) . . . . ?
C8 C3 C4 C5 -1(4) . . . . ?
C65 C66 C67 C68 -3(3) . . . . ?
C64 C63 C68 C67 -6(3) . . . . ?
C42 C43 C44 C45 -178.5(18) . . . . ?
C42 C43 C48 C47 180.0(19) . . . . ?
C48 C43 C44 C45 -2(4) . . . . ?
C67 C66 C65 C64 3(3) . . . . ?
C68 C63 C64 C65 6(3) . . . . ?
C28 C23 C24 C25 0(4) . . . . ?
C28 C27 C26 C25 4(4) . . . . ?
C28 C27 C26 O2 177(2) . . . . ?
C4 C3 C8 C7 3(5) . . . . ?
C27 C26 C25 C24 -4(5) . . . . ?
C27 C26 O2 C29 16(4) . . . . ?
O3 C46 C45 C44 -179(2) . . . . ?
O3 C46 C47 C48 179.9(19) . . . . ?
C9 O1 C6 C7 -159(3) . . . . ?
C9 O1 C6 C5 11(5) . . . . ?
C14 P1 C10 C11 163(2) . . . . ?
C14 P1 C12 C13 177.9(14) . . . . ?
C10 P1 C14 C15 71(2) . . . . ?
C10 P1 C12 C13 68.4(17) . . . . ?
C12 P1 C14 C15 -41(2) . . . . ?
C12 P1 C10 C11 -84(3) . . . . ?
C25 C26 O2 C29 -171(3) . . . . ?
C45 C46 O3 C49 -13(4) . . . . ?
C45 C46 C47 C48 0(4) . . . . ?
C69 O4 C66 C65 172(3) . . . . ?
C69 O4 C66 C67 -12(4) . . . . ?
O2 C26 C25 C24 -178(3) . . . . ?
C47 C46 O3 C49 168(3) . . . . ?
C47 C46 C45 C44 1(4) . . . . ?

loop_
_twin_individual_id
_twin_individual_mass_fraction_refined
1 0.94(3)
2 0.06(3)
